data_7208298
loop_
_publ_author_name
'Fu, Jie'
'Sun, Haixia'
'Xu, Yan'
'Wang, Congling'
'Zhu, Dunru'
'Sun, Qi'
'Liu, Hongke'

_publ_section_title
;
 [Ni(C17H20N4)4][H5PMoVI8VIV4O40(VIVO)2]&#x00B7;8H2O: confinement of
 heteropoly anions in Ni-containing rigid concave surfaces with high
 catalytic activity in the oxidation of styrene
;
_journal_issue 16
_journal_name_full CrystEngComm
_journal_page_first 5148
_journal_paper_doi 10.1039/c2ce25419k
_journal_volume 14
_journal_year 2012
_chemical_formula_sum 'C68 H101 Mo8 N16 Ni O50 P V6'
_chemical_formula_weight 3105.49
_chemical_name_systematic
;
?
;
_space_group_IT_number 15
_symmetry_cell_setting monoclinic
_symmetry_space_group_name_Hall '-C 2yc'
_symmetry_space_group_name_H-M 'C 1 2/c 1'
_atom_sites_solution_hydrogens geom
_atom_sites_solution_primary direct
_atom_sites_solution_secondary difmap
_audit_creation_method SHELXL-97
_cell_angle_alpha 90.00
_cell_angle_beta 119.7780(10)
_cell_angle_gamma 90.00
_cell_formula_units_Z 4
_cell_length_a 29.688(4)
_cell_length_b 15.4772(18)
_cell_length_c 25.663(3)
_cell_measurement_temperature 296(2)
_cell_volume 10235(2)
_computing_cell_refinement 'SAINT (Bruker, 2005)'
_computing_data_collection 'APEX2 (Bruker, 2005)'
_computing_data_reduction SAINT
_computing_molecular_graphics SHELXTL
_computing_publication_material SHELXTL
_computing_structure_refinement 'SHELXL-97 (Sheldrick, 1997)'
_computing_structure_solution 'SHELXS-97 (Sheldrick, 1990)'
_diffrn_ambient_temperature 296(2)
_diffrn_measured_fraction_theta_full 0.999
_diffrn_measured_fraction_theta_max 0.999
_diffrn_measurement_device_type 'Bruker Apex2 CCD'
_diffrn_measurement_method '\w scans'
_diffrn_radiation_monochromator graphite
_diffrn_radiation_source 'fine-focus sealed tube'
_diffrn_radiation_type MoK\a
_diffrn_radiation_wavelength 0.71073
_diffrn_reflns_av_R_equivalents 0.0590
_diffrn_reflns_av_sigmaI/netI 0.0561
_diffrn_reflns_limit_h_max 35
_diffrn_reflns_limit_h_min -35
_diffrn_reflns_limit_k_max 18
_diffrn_reflns_limit_k_min -17
_diffrn_reflns_limit_l_max 29
_diffrn_reflns_limit_l_min -30
_diffrn_reflns_number 35327
_diffrn_reflns_theta_full 25.02
_diffrn_reflns_theta_max 25.02
_diffrn_reflns_theta_min 1.53
_exptl_absorpt_coefficient_mu 1.757
_exptl_absorpt_correction_T_max 0.8439
_exptl_absorpt_correction_T_min 0.7663
_exptl_absorpt_correction_type multi-scan
_exptl_absorpt_process_details '(SADABS; Sheldrick, 2003)'
_exptl_crystal_colour Black
_exptl_crystal_density_diffrn 2.015
_exptl_crystal_density_method 'not measured'
_exptl_crystal_description Block
_exptl_crystal_F_000 6152
_exptl_crystal_size_max 0.16
_exptl_crystal_size_mid 0.13
_exptl_crystal_size_min 0.10
_refine_diff_density_max 1.079
_refine_diff_density_min -0.755
_refine_diff_density_rms 0.129
_refine_ls_extinction_method none
_refine_ls_goodness_of_fit_ref 1.084
_refine_ls_hydrogen_treatment mixed
_refine_ls_matrix_type full
_refine_ls_number_parameters 701
_refine_ls_number_reflns 9027
_refine_ls_number_restraints 141
_refine_ls_restrained_S_all 1.122
_refine_ls_R_factor_all 0.0767
_refine_ls_R_factor_gt 0.0474
_refine_ls_shift/su_max 0.026
_refine_ls_shift/su_mean 0.001
_refine_ls_structure_factor_coef Fsqd
_refine_ls_weighting_details 'calc w=1/[\s^2^(Fo^2^)+(0.0670P)^2^+0.0000P] where P=(Fo^2^+2Fc^2^)/3'
_refine_ls_weighting_scheme calc
_refine_ls_wR_factor_gt 0.1235
_refine_ls_wR_factor_ref 0.1346
_reflns_number_gt 6340
_reflns_number_total 9027
_reflns_threshold_expression >2sigma(I)
_cod_data_source_file c2ce25419k.txt
_cod_data_source_block fj-11
_cod_depositor_comments
;
The following automatic conversions were performed:

'_symmetry_cell_setting' value 'Monoclinic' changed to 'monoclinic'
according to /home/saulius/struct/CIF-dictionaries/cif_core.dic
dictionary named 'cif_core.dic' version 2.4.1 from 2010-06-29.

Automatic conversion script
Id: cif_fix_values 1891 2012-01-12 08:04:46Z andrius 
;
_cod_original_sg_symbol_H-M 'C2/c '
_cod_database_code 7208298

loop_
_symmetry_equiv_pos_as_xyz
'x, y, z'
'-x, y, -z+1/2'
'x+1/2, y+1/2, z'
'-x+1/2, y+1/2, -z+1/2'
'-x, -y, -z'
'x, -y, z-1/2'
'-x+1/2, -y+1/2, -z'
'x+1/2, -y+1/2, z-1/2'

loop_
_atom_site_label
_atom_site_type_symbol
_atom_site_fract_x
_atom_site_fract_y
_atom_site_fract_z
_atom_site_U_iso_or_equiv
_atom_site_adp_type
_atom_site_occupancy
_atom_site_symmetry_multiplicity
_atom_site_calc_flag
_atom_site_refinement_flags
Mo1 Mo 0.549300(14) 1.77779(3) -0.131071(16) 0.02369(10) Uani 1 1 d .
Mo2 Mo 0.593768(13) 1.77734(3) -0.238702(17) 0.02461(10) Uani 1 1 d .
Mo3 Mo 0.542143(14) 1.47042(3) -0.130981(16) 0.02381(10) Uani 1 1 d .
Mo4 Mo 0.590231(13) 1.47022(3) -0.247263(16) 0.02400(10) Uani 1 1 d .
P1 P 0.5000 1.62453(10) -0.2500 0.0190(4) Uani 1 2 d S
Ni1 Ni 0.5000 1.12435(5) -0.2500 0.0237(2) Uani 1 2 d S
V1 V 0.54505(3) 1.61850(5) -0.35790(3) 0.02279(19) Uani 1 1 d .
V2 V 0.63336(3) 1.63038(5) -0.12841(3) 0.0221(2) Uani 1 1 d .
V3 V 0.5000 1.36557(7) -0.2500 0.0221(3) Uani 1 2 d S
V4 V 0.5000 1.88353(7) -0.2500 0.0221(3) Uani 1 2 d S
O1 O 0.56470(12) 1.6351(2) -0.40512(14) 0.0395(9) Uani 1 1 d .
O2 O 0.69085(12) 1.6112(2) -0.07570(14) 0.0389(10) Uani 1 1 d .
O3 O 0.63327(11) 1.3896(2) -0.23408(14) 0.0332(9) Uani 1 1 d .
O4 O 0.57202(11) 1.39069(19) -0.07951(13) 0.0322(9) Uani 1 1 d D
O5 O 0.51580(10) 1.56774(18) -0.28730(12) 0.0229(8) Uani 1 1 d .
O6 O 0.58578(10) 1.69930(19) -0.29429(13) 0.0301(8) Uani 1 1 d .
O7 O 0.51211(10) 1.69940(19) -0.11756(12) 0.0278(8) Uani 1 1 d .
O8 O 0.52263(9) 1.40622(19) -0.30638(12) 0.0236(8) Uani 1 1 d .
O9 O 0.62797(11) 1.8589(2) -0.24679(14) 0.0363(9) Uani 1 1 d .
O10 O 0.62565(10) 1.54872(19) -0.18986(12) 0.0286(8) Uani 1 1 d .
O11 O 0.59279(11) 1.5490(2) -0.11106(12) 0.0301(9) Uani 1 1 d D
O12 O 0.50559(10) 1.52480(19) -0.10213(12) 0.0286(8) Uani 1 1 d .
O13 O 0.61208(10) 1.7228(2) -0.09355(12) 0.0299(9) Uani 1 1 d .
O14 O 0.64337(10) 1.7231(2) -0.17220(12) 0.0284(8) Uani 1 1 d .
O15 O 0.55883(12) 1.8579(2) -0.08198(13) 0.0333(9) Uani 1 1 d .
O16 O 0.59074(10) 1.52406(19) -0.31047(12) 0.0278(8) Uani 1 1 d .
O17 O 0.54635(10) 1.68134(18) -0.20760(12) 0.0226(8) Uani 1 1 d .
O18 O 0.51979(10) 1.82082(19) -0.29887(12) 0.0258(8) Uani 1 1 d .
O19 O 0.5000 1.9883(3) -0.2500 0.0290(12) Uani 1 2 d S
O20 O 0.56017(10) 1.42740(19) -0.19536(11) 0.0233(8) Uani 1 1 d .
O21 O 0.5000 1.2608(3) -0.2500 0.0284(12) Uani 1 2 d S
O22 O 0.56917(10) 1.8438(2) -0.18664(12) 0.0251(8) Uani 1 1 d D
C1 C 0.3379(2) 1.1824(4) -0.1107(3) 0.0711(17) Uani 1 1 d U
C2 C 0.3506(2) 1.1277(4) -0.1438(3) 0.0654(18) Uani 1 1 d U
C3 C 0.31132(19) 1.0940(4) -0.1997(3) 0.0629(16) Uani 1 1 d U
C4 C 0.2590(2) 1.1138(4) -0.2190(3) 0.0690(17) Uani 1 1 d U
C5 C 0.2471(2) 1.1672(5) -0.1854(3) 0.084(2) Uani 1 1 d .
H5A H 0.2125 1.1800 -0.1985 0.101 Uiso 1 1 calc R
C6 C 0.2853(2) 1.2029(4) -0.1323(3) 0.0774(18) Uani 1 1 d U
C7 C 0.2155(2) 1.0826(5) -0.2785(3) 0.097(3) Uani 1 1 d .
H7A H 0.1830 1.1028 -0.2837 0.145 Uiso 1 1 calc R
H7B H 0.2155 1.0206 -0.2793 0.145 Uiso 1 1 calc R
H7C H 0.2204 1.1046 -0.3103 0.145 Uiso 1 1 calc R
C8 C 0.4069(2) 1.1049(5) -0.1220(3) 0.091(3) Uani 1 1 d .
H8A H 0.4286 1.1321 -0.0839 0.137 Uiso 1 1 calc R
H8B H 0.4165 1.1248 -0.1506 0.137 Uiso 1 1 calc R
H8C H 0.4113 1.0434 -0.1176 0.137 Uiso 1 1 calc R
C9 C 0.2674(3) 1.2696(5) -0.1016(4) 0.121(3) Uani 1 1 d U
H9A H 0.2969 1.2894 -0.0651 0.181 Uiso 1 1 calc R
H9B H 0.2429 1.2432 -0.0926 0.181 Uiso 1 1 calc R
H9C H 0.2514 1.3178 -0.1281 0.181 Uiso 1 1 calc R
C10 C 0.3783(3) 1.2217(4) -0.0541(3) 0.087(2) Uani 1 1 d U
H10A H 0.3639 1.2321 -0.0280 0.104 Uiso 1 1 calc R
H10B H 0.4068 1.1813 -0.0339 0.104 Uiso 1 1 calc R
C11 C 0.3252(2) 1.0415(4) -0.2376(3) 0.078(2) Uani 1 1 d .
H11A H 0.3436 0.9902 -0.2156 0.093 Uiso 1 1 calc R
H11B H 0.2937 1.0231 -0.2732 0.093 Uiso 1 1 calc R
C12 C 0.4331(3) 1.4360(6) -0.0458(3) 0.130(3) Uani 1 1 d DU
H12A H 0.4476 1.4886 -0.0278 0.155 Uiso 1 1 calc R
C13 C 0.4271(3) 1.3621(5) -0.0190(4) 0.120(2) Uani 1 1 d DU
H13A H 0.4401 1.3537 0.0219 0.144 Uiso 1 1 calc R
C14 C 0.3889(3) 1.3384(5) -0.1146(3) 0.092(2) Uani 1 1 d U
H14A H 0.3681 1.3134 -0.1520 0.110 Uiso 1 1 calc R
C15 C 0.3514(2) 1.1729(4) -0.2730(3) 0.0575(18) Uani 1 1 d .
H15A H 0.3245 1.2095 -0.2789 0.069 Uiso 1 1 calc R
C16 C 0.39224(18) 1.1928(4) -0.2800(2) 0.0458(16) Uani 1 1 d .
H16A H 0.3979 1.2465 -0.2919 0.055 Uiso 1 1 calc R
C17 C 0.40223(17) 1.0636(3) -0.2530(2) 0.0484(16) Uani 1 1 d .
H17A H 0.4159 1.0083 -0.2420 0.058 Uiso 1 1 calc R
C18 C 0.1760(3) 1.2110(6) -0.5758(3) 0.097(3) Uani 1 1 d .
H18A H 0.1493 1.2281 -0.5689 0.116 Uiso 1 1 calc R
C19 C 0.1821(2) 1.1306(6) -0.5895(3) 0.089(3) Uani 1 1 d .
H19A H 0.1618 1.0828 -0.5931 0.107 Uiso 1 1 calc R
C20 C 0.2419(2) 1.2144(4) -0.5868(3) 0.0657(19) Uani 1 1 d U
H20A H 0.2707 1.2333 -0.5889 0.079 Uiso 1 1 calc R
C21 C 0.30463(19) 1.1275(3) -0.6497(2) 0.0433(16) Uani 1 1 d .
C22 C 0.35389(19) 1.1474(3) -0.6371(2) 0.0408(15) Uani 1 1 d .
H22A H 0.3579 1.1814 -0.6645 0.049 Uiso 1 1 calc R
C23 C 0.39823(18) 1.1197(3) -0.5858(2) 0.0344(13) Uani 1 1 d .
C24 C 0.39093(16) 1.0718(3) -0.54418(18) 0.0272(12) Uani 1 1 d .
C25 C 0.34127(17) 1.0533(3) -0.5544(2) 0.0336(13) Uani 1 1 d .
C26 C 0.29785(18) 1.0812(4) -0.6079(2) 0.0427(15) Uani 1 1 d .
C27 C 0.45157(18) 1.1412(4) -0.5770(2) 0.0514(17) Uani 1 1 d .
H27A H 0.4778 1.1173 -0.5397 0.077 Uiso 1 1 calc R
H27B H 0.4557 1.2028 -0.5763 0.077 Uiso 1 1 calc R
H27C H 0.4549 1.1172 -0.6095 0.077 Uiso 1 1 calc R
C28 C 0.3340(2) 1.0023(4) -0.5089(2) 0.0575(18) Uani 1 1 d .
H28A H 0.3673 0.9877 -0.4754 0.086 Uiso 1 1 calc R
H28B H 0.3150 0.9503 -0.5272 0.086 Uiso 1 1 calc R
H28C H 0.3150 1.0364 -0.4951 0.086 Uiso 1 1 calc R
C29 C 0.2600(2) 1.1614(5) -0.7086(3) 0.079(3) Uani 1 1 d .
H29A H 0.2737 1.1909 -0.7306 0.118 Uiso 1 1 calc R
H29B H 0.2394 1.2008 -0.7003 0.118 Uiso 1 1 calc R
H29C H 0.2388 1.1140 -0.7320 0.118 Uiso 1 1 calc R
C30 C 0.24399(19) 1.0621(4) -0.6191(3) 0.0578(19) Uani 1 1 d .
H30A H 0.2208 1.0541 -0.6618 0.069 Uiso 1 1 calc R
H30B H 0.2445 1.0090 -0.5988 0.069 Uiso 1 1 calc R
C31 C 0.43792(16) 1.0386(3) -0.48808(18) 0.0308(13) Uani 1 1 d .
H31A H 0.4313 0.9799 -0.4804 0.037 Uiso 1 1 calc R
H31B H 0.4674 1.0373 -0.4946 0.037 Uiso 1 1 calc R
C32 C 0.4712(2) 1.2012(4) -0.3741(2) 0.0583(19) Uani 1 1 d .
H32A H 0.4779 1.2571 -0.3588 0.070 Uiso 1 1 calc R
C33 C 0.4554(2) 1.1795(3) -0.4318(2) 0.0546(18) Uani 1 1 d .
H33A H 0.4490 1.2172 -0.4629 0.066 Uiso 1 1 calc R
C34 C 0.46426(16) 1.0640(3) -0.37913(19) 0.0308(13) Uani 1 1 d .
H34A H 0.4652 1.0063 -0.3686 0.037 Uiso 1 1 calc R
N1 N 0.4127(2) 1.4131(5) -0.1059(2) 0.1052(19) Uani 1 1 d DU
N2 N 0.3984(2) 1.3040(4) -0.0637(2) 0.0865(17) Uani 1 1 d U
N3 N 0.35746(15) 1.0887(3) -0.2556(2) 0.0529(14) Uani 1 1 d .
N4 N 0.42376(13) 1.1237(2) -0.26710(17) 0.0312(11) Uani 1 1 d .
N5 N 0.47575(14) 1.1284(2) -0.34193(16) 0.0330(11) Uani 1 1 d .
N6 N 0.45073(14) 1.0920(3) -0.43545(16) 0.0309(11) Uani 1 1 d .
N7 N 0.22461(16) 1.1328(3) -0.5974(2) 0.0551(15) Uani 1 1 d U
N8 N 0.2134(2) 1.2654(4) -0.5729(2) 0.089(2) Uani 1 1 d .
O1W O 0.7116(5) 1.8121(9) -0.0210(5) 0.166(5) Uani 0.50 1 d PU
H1WA H 0.6837 1.8079 -0.0221 0.249 Uiso 0.50 1 d PR
H1WB H 0.7143 1.8484 -0.0429 0.249 Uiso 0.50 1 d PRD
O2W O 0.6746(4) 1.5147(6) 0.0248(4) 0.101(4) Uani 0.50 1 d PD
H2WA H 0.6505(11) 1.5612(13) 0.0018(9) 0.151 Uiso 0.50 1 d PD
H2WB H 0.6616(16) 1.4844(17) -0.0132(7) 0.151 Uiso 0.50 1 d PD
O3W O 0.6672(3) 1.9320(5) -0.1148(3) 0.189(3) Uiso 1 1 d D
H3WA H 0.6339(5) 1.9538(13) -0.130(2) 0.283 Uiso 1 1 d D
H3WB H 0.6590(7) 1.8807(10) -0.1355(8) 0.283 Uiso 1 1 d D
O4W O 0.2323(3) 1.4357(5) -0.5676(3) 0.182(4) Uani 1 1 d .
H4WA H 0.2547 1.4365 -0.5781 0.273 Uiso 1 1 d R
H4WB H 0.2340 1.4755 -0.5455 0.273 Uiso 1 1 d R
O5W O 0.6385(2) 1.3435(5) 0.0481(2) 0.139(3) Uani 1 1 d D
H5WA H 0.6132(7) 1.3864(14) 0.0296(8) 0.208 Uiso 1 1 d D
H5WB H 0.6368(9) 1.324(2) 0.0130(7) 0.208 Uiso 1 1 d D

loop_
_atom_site_aniso_label
_atom_site_aniso_U_11
_atom_site_aniso_U_22
_atom_site_aniso_U_33
_atom_site_aniso_U_23
_atom_site_aniso_U_13
_atom_site_aniso_U_12
Mo1 0.03248(17) 0.0182(2) 0.02234(17) -0.00149(15) 0.01514(14) -0.00200(16)
Mo2 0.02903(16) 0.0190(2) 0.03068(18) -0.00047(16) 0.01851(14) -0.00138(16)
Mo3 0.02972(16) 0.0192(2) 0.02201(17) 0.00081(15) 0.01243(14) -0.00108(16)
Mo4 0.02478(15) 0.0190(2) 0.02993(19) -0.00052(16) 0.01489(14) 0.00074(15)
P1 0.0233(6) 0.0157(8) 0.0197(7) 0.000 0.0122(5) 0.000
Ni1 0.0306(3) 0.0161(4) 0.0259(4) 0.000 0.0151(3) 0.000
V1 0.0339(3) 0.0163(4) 0.0266(3) -0.0005(3) 0.0214(3) 0.0024(3)
V2 0.0212(3) 0.0161(4) 0.0251(4) -0.0004(3) 0.0085(3) -0.0017(3)
V3 0.0262(4) 0.0137(6) 0.0272(5) 0.000 0.0139(4) 0.000
V4 0.0313(4) 0.0138(6) 0.0257(5) 0.000 0.0176(4) 0.000
O1 0.0556(16) 0.034(2) 0.0426(16) 0.0019(15) 0.0346(13) 0.0019(16)
O2 0.0340(15) 0.033(2) 0.0400(18) -0.0015(15) 0.0112(14) -0.0016(15)
O3 0.0317(14) 0.0266(19) 0.0431(17) -0.0011(14) 0.0199(12) -0.0009(13)
O4 0.0381(15) 0.0238(18) 0.0304(16) 0.0060(13) 0.0137(13) 0.0017(14)
O5 0.0289(12) 0.0184(16) 0.0264(14) -0.0008(12) 0.0176(11) 0.0014(12)
O6 0.0350(14) 0.0220(17) 0.0369(15) -0.0017(13) 0.0207(12) 0.0025(13)
O7 0.0363(13) 0.0238(17) 0.0286(14) 0.0028(13) 0.0201(11) -0.0002(13)
O8 0.0235(13) 0.0199(16) 0.0239(14) 0.0005(12) 0.0092(11) -0.0026(12)
O9 0.0496(15) 0.0205(18) 0.0507(17) -0.0015(14) 0.0341(13) -0.0038(14)
O10 0.0322(13) 0.0218(17) 0.0353(15) -0.0024(13) 0.0195(12) -0.0034(13)
O11 0.0332(14) 0.0258(18) 0.0283(15) -0.0054(13) 0.0131(12) -0.0052(13)
O12 0.0394(14) 0.0246(17) 0.0257(14) -0.0036(13) 0.0192(11) -0.0045(14)
O13 0.0331(14) 0.0282(18) 0.0272(15) 0.0025(13) 0.0141(12) 0.0030(14)
O14 0.0279(13) 0.0282(18) 0.0325(15) -0.0004(13) 0.0177(11) -0.0006(13)
O15 0.0484(16) 0.0240(18) 0.0307(15) -0.0024(13) 0.0222(13) -0.0031(14)
O16 0.0317(13) 0.0213(17) 0.0353(15) -0.0003(13) 0.0203(11) -0.0014(13)
O17 0.0240(12) 0.0187(16) 0.0243(14) 0.0008(12) 0.0113(11) 0.0010(12)
O18 0.0347(13) 0.0207(17) 0.0263(14) -0.0041(12) 0.0183(11) 0.0000(13)
O19 0.038(2) 0.019(2) 0.035(2) 0.000 0.0217(17) 0.000
O20 0.0268(13) 0.0181(16) 0.0242(14) 0.0013(12) 0.0122(11) 0.0016(12)
O21 0.041(2) 0.013(2) 0.033(2) 0.000 0.0198(17) 0.000
O22 0.0347(13) 0.0201(16) 0.0271(14) 0.0006(12) 0.0204(11) -0.0019(12)
C1 0.075(2) 0.061(3) 0.099(3) 0.016(3) 0.059(2) -0.015(3)
C2 0.054(2) 0.052(3) 0.108(4) 0.029(3) 0.053(2) 0.002(3)
C3 0.059(2) 0.038(3) 0.119(3) 0.007(3) 0.065(2) -0.006(2)
C4 0.060(2) 0.042(3) 0.127(3) -0.001(3) 0.063(2) -0.008(2)
C5 0.059(3) 0.068(5) 0.150(5) -0.008(4) 0.071(3) -0.007(3)
C6 0.073(2) 0.059(3) 0.125(3) -0.011(3) 0.068(2) -0.016(3)
C7 0.051(3) 0.072(5) 0.163(7) -0.017(5) 0.050(4) -0.006(4)
C8 0.050(3) 0.092(5) 0.124(5) 0.062(4) 0.038(3) 0.018(4)
C9 0.107(4) 0.105(5) 0.153(4) -0.034(4) 0.066(3) -0.001(4)
C10 0.097(3) 0.083(4) 0.084(3) 0.028(3) 0.047(3) -0.027(3)
C11 0.070(3) 0.036(4) 0.163(5) 0.005(3) 0.084(3) 0.001(3)
C12 0.147(4) 0.125(4) 0.080(3) 0.013(3) 0.029(3) -0.056(4)
C13 0.134(4) 0.112(4) 0.080(3) 0.024(3) 0.026(3) -0.062(3)
C14 0.111(3) 0.099(4) 0.055(3) 0.010(3) 0.033(3) -0.058(3)
C15 0.047(3) 0.035(3) 0.095(4) 0.015(3) 0.039(3) 0.017(3)
C16 0.041(2) 0.038(3) 0.059(3) 0.012(3) 0.025(2) 0.011(2)
C17 0.041(2) 0.027(3) 0.088(4) 0.003(3) 0.040(2) 0.006(2)
C18 0.071(4) 0.167(8) 0.052(4) -0.013(5) 0.030(3) 0.028(5)
C19 0.037(3) 0.163(8) 0.054(4) 0.015(5) 0.013(3) -0.015(4)
C20 0.064(3) 0.076(4) 0.065(3) 0.012(3) 0.038(3) 0.028(3)
C21 0.044(2) 0.048(3) 0.035(3) 0.004(2) 0.017(2) 0.008(3)
C22 0.056(3) 0.036(3) 0.038(2) 0.008(2) 0.029(2) 0.008(2)
C23 0.045(2) 0.033(3) 0.030(2) 0.001(2) 0.0233(18) 0.003(2)
C24 0.041(2) 0.018(2) 0.024(2) -0.0020(18) 0.0168(17) 0.0054(19)
C25 0.043(2) 0.029(3) 0.034(2) -0.001(2) 0.0229(18) -0.002(2)
C26 0.042(2) 0.044(3) 0.044(3) -0.004(2) 0.023(2) 0.003(2)
C27 0.051(3) 0.050(4) 0.065(3) 0.019(3) 0.037(2) 0.003(3)
C28 0.060(3) 0.064(4) 0.057(3) 0.013(3) 0.035(2) -0.010(3)
C29 0.056(4) 0.110(6) 0.052(4) 0.025(4) 0.013(3) 0.017(4)
C30 0.041(3) 0.069(4) 0.056(3) 0.014(3) 0.018(2) 0.000(3)
C31 0.034(2) 0.031(3) 0.028(2) -0.001(2) 0.0162(17) 0.006(2)
C32 0.120(4) 0.024(3) 0.030(3) 0.001(2) 0.036(3) 0.006(3)
C33 0.100(4) 0.023(3) 0.038(3) 0.011(2) 0.033(3) 0.007(3)
C34 0.040(2) 0.021(3) 0.025(2) 0.0024(19) 0.0119(18) 0.001(2)
N1 0.126(3) 0.116(3) 0.063(3) 0.012(3) 0.040(2) -0.054(3)
N2 0.097(3) 0.094(3) 0.058(2) 0.024(2) 0.030(2) -0.049(3)
N3 0.0453(19) 0.028(3) 0.100(3) 0.003(2) 0.047(2) -0.001(2)
N4 0.0278(17) 0.023(2) 0.040(2) 0.0016(17) 0.0142(15) -0.0007(17)
N5 0.050(2) 0.022(2) 0.0316(19) -0.0025(17) 0.0234(16) 0.0025(18)
N6 0.0447(19) 0.023(2) 0.0250(18) 0.0004(16) 0.0175(15) 0.0021(17)
N7 0.034(2) 0.076(4) 0.050(3) 0.002(3) 0.0173(19) 0.000(2)
N8 0.081(3) 0.121(5) 0.067(3) 0.002(3) 0.037(3) 0.035(4)
O1W 0.146(6) 0.164(8) 0.182(7) -0.034(6) 0.077(5) 0.006(6)
O2W 0.099(7) 0.107(8) 0.062(6) 0.003(6) 0.014(5) -0.008(7)
O4W 0.164(5) 0.168(7) 0.217(7) -0.007(6) 0.097(5) 0.049(6)
O5W 0.130(4) 0.203(7) 0.082(3) 0.014(4) 0.051(3) 0.006(5)

loop_
_atom_type_symbol
_atom_type_description
_atom_type_scat_dispersion_real
_atom_type_scat_dispersion_imag
_atom_type_scat_source
C C 0.0033 0.0016 'International Tables Vol C Tables 4.2.6.8 and 6.1.1.4'
H H 0.0000 0.0000 'International Tables Vol C Tables 4.2.6.8 and 6.1.1.4'
N N 0.0061 0.0033 'International Tables Vol C Tables 4.2.6.8 and 6.1.1.4'
O O 0.0106 0.0060 'International Tables Vol C Tables 4.2.6.8 and 6.1.1.4'
P P 0.1023 0.0942 'International Tables Vol C Tables 4.2.6.8 and 6.1.1.4'
V V 0.3005 0.5294 'International Tables Vol C Tables 4.2.6.8 and 6.1.1.4'
Ni Ni 0.3393 1.1124 'International Tables Vol C Tables 4.2.6.8 and 6.1.1.4'
Mo Mo -1.6832 0.6857 'International Tables Vol C Tables 4.2.6.8 and 6.1.1.4'

loop_
_geom_angle_atom_site_label_1
_geom_angle_atom_site_label_2
_geom_angle_atom_site_label_3
_geom_angle
_geom_angle_site_symmetry_1
_geom_angle_site_symmetry_3
O15 Mo1 O7 104.17(15) . .
O15 Mo1 O13 101.50(14) . .
O7 Mo1 O13 98.54(13) . .
O15 Mo1 O18 98.02(13) . 2_654
O7 Mo1 O18 86.87(12) . 2_654
O13 Mo1 O18 157.74(13) . 2_654
O15 Mo1 O22 98.77(14) . .
O7 Mo1 O22 152.42(11) . .
O13 Mo1 O22 91.59(13) . .
O18 Mo1 O22 74.85(11) 2_654 .
O15 Mo1 O17 168.01(14) . .
O7 Mo1 O17 87.82(12) . .
O13 Mo1 O17 76.01(11) . .
O18 Mo1 O17 82.67(10) 2_654 .
O22 Mo1 O17 69.77(11) . .
O15 Mo1 V4 99.69(10) . .
O7 Mo1 V4 120.81(8) . .
O13 Mo1 V4 128.37(10) . .
O18 Mo1 V4 36.19(9) 2_654 .
O22 Mo1 V4 38.68(7) . .
O17 Mo1 V4 73.76(7) . .
O9 Mo2 O6 104.76(16) . .
O9 Mo2 O14 101.78(14) . .
O6 Mo2 O14 99.30(13) . .
O9 Mo2 O18 98.30(13) . .
O6 Mo2 O18 87.33(12) . .
O14 Mo2 O18 156.41(13) . .
O9 Mo2 O22 97.62(14) . .
O6 Mo2 O22 153.18(12) . .
O14 Mo2 O22 90.26(12) . .
O18 Mo2 O22 74.83(11) . .
O9 Mo2 O17 166.36(13) . .
O6 Mo2 O17 88.87(13) . .
O14 Mo2 O17 74.97(11) . .
O18 Mo2 O17 82.60(11) . .
O22 Mo2 O17 69.38(11) . .
O9 Mo2 V4 99.04(11) . .
O6 Mo2 V4 121.44(9) . .
O14 Mo2 V4 126.97(10) . .
O18 Mo2 V4 36.19(8) . .
O22 Mo2 V4 38.67(7) . .
O17 Mo2 V4 73.61(7) . .
O4 Mo3 O12 102.04(15) . .
O4 Mo3 O11 103.29(13) . .
O12 Mo3 O11 99.01(14) . .
O4 Mo3 O8 100.47(13) . 2_654
O12 Mo3 O8 91.54(12) . 2_654
O11 Mo3 O8 151.26(13) . 2_654
O4 Mo3 O20 98.27(14) . .
O12 Mo3 O20 157.19(11) . .
O11 Mo3 O20 86.21(13) . .
O8 Mo3 O20 74.54(11) 2_654 .
O4 Mo3 O5 168.99(12) . 2_654
O12 Mo3 O5 75.80(11) . 2_654
O11 Mo3 O5 87.71(11) . 2_654
O8 Mo3 O5 68.99(10) 2_654 2_654
O20 Mo3 O5 82.29(10) . 2_654
O4 Mo3 V3 100.60(10) . .
O12 Mo3 V3 128.03(8) . .
O11 Mo3 V3 120.14(10) . .
O8 Mo3 V3 38.36(9) 2_654 .
O20 Mo3 V3 36.21(7) . .
O5 Mo3 V3 73.32(7) 2_654 .
O3 Mo4 O10 104.98(13) . .
O3 Mo4 O16 100.06(15) . .
O10 Mo4 O16 99.21(13) . .
O3 Mo4 O20 99.25(14) . .
O10 Mo4 O20 87.25(13) . .
O16 Mo4 O20 157.25(11) . .
O3 Mo4 O8 98.88(13) . .
O10 Mo4 O8 152.37(13) . .
O16 Mo4 O8 90.00(12) . .
O20 Mo4 O8 75.21(11) . .
O3 Mo4 O5 166.85(12) . .
O10 Mo4 O5 88.03(11) . .
O16 Mo4 O5 75.51(12) . .
O20 Mo4 O5 83.00(10) . .
O8 Mo4 O5 69.03(10) . .
O3 Mo4 V3 100.19(11) . .
O10 Mo4 V3 121.34(11) . .
O16 Mo4 V3 127.23(8) . .
O20 Mo4 V3 36.38(7) . .
O8 Mo4 V3 38.87(8) . .
O5 Mo4 V3 73.88(7) . .
O5 P1 O5 110.1(2) 2_654 .
O5 P1 O17 109.24(14) 2_654 .
O5 P1 O17 109.01(15) . .
O5 P1 O17 109.00(15) 2_654 2_654
O5 P1 O17 109.24(14) . 2_654
O17 P1 O17 110.2(2) . 2_654
N4 Ni1 N4 179.4(2) . 2_654
N4 Ni1 N5 91.90(16) . .
N4 Ni1 N5 88.12(16) 2_654 .
N4 Ni1 N5 88.12(16) . 2_654
N4 Ni1 N5 91.90(16) 2_654 2_654
N5 Ni1 N5 176.6(2) . 2_654
N4 Ni1 O19 89.72(11) . 1_545
N4 Ni1 O19 89.71(11) 2_654 1_545
N5 Ni1 O19 91.71(10) . 1_545
N5 Ni1 O19 91.71(10) 2_654 1_545
N4 Ni1 O21 90.29(11) . .
N4 Ni1 O21 90.28(11) 2_654 .
N5 Ni1 O21 88.29(10) . .
N5 Ni1 O21 88.29(10) 2_654 .
O19 Ni1 O21 180.000(1) 1_545 .
O1 V1 O6 102.97(15) . .
O1 V1 O7 103.77(15) . 2_654
O6 V1 O7 86.34(12) . 2_654
O1 V1 O16 100.96(15) . .
O6 V1 O16 90.47(12) . .
O7 V1 O16 155.15(14) 2_654 .
O1 V1 O12 101.20(15) . 2_654
O6 V1 O12 155.78(14) . 2_654
O7 V1 O12 89.31(12) 2_654 2_654
O16 V1 O12 83.56(12) . 2_654
O2 V2 O14 102.85(15) . .
O2 V2 O11 102.10(15) . .
O14 V2 O11 155.02(11) . .
O2 V2 O10 102.28(15) . .
O14 V2 O10 90.06(13) . .
O11 V2 O10 85.86(13) . .
O2 V2 O13 101.63(15) . .
O14 V2 O13 84.30(14) . .
O11 V2 O13 89.51(14) . .
O10 V2 O13 156.09(11) . .
O21 V3 O20 120.36(9) . .
O21 V3 O20 120.36(9) . 2_654
O20 V3 O20 119.28(18) . 2_654
O21 V3 O8 108.57(9) . .
O20 V3 O8 80.94(12) . .
O20 V3 O8 80.54(12) 2_654 .
O21 V3 O8 108.57(9) . 2_654
O20 V3 O8 80.54(12) . 2_654
O20 V3 O8 80.94(12) 2_654 2_654
O8 V3 O8 142.87(18) . 2_654
O21 V3 Mo4 121.487(18) . 2_654
O20 V3 Mo4 103.85(10) . 2_654
O20 V3 Mo4 39.88(9) 2_654 2_654
O8 V3 Mo4 114.90(9) . 2_654
O8 V3 Mo4 41.10(7) 2_654 2_654
O21 V3 Mo4 121.487(18) . .
O20 V3 Mo4 39.88(9) . .
O20 V3 Mo4 103.85(10) 2_654 .
O8 V3 Mo4 41.10(7) . .
O8 V3 Mo4 114.90(9) 2_654 .
Mo4 V3 Mo4 117.03(4) 2_654 .
O21 V3 Mo3 121.345(18) . .
O20 V3 Mo3 40.53(9) . .
O20 V3 Mo3 103.55(9) 2_654 .
O8 V3 Mo3 115.74(9) . .
O8 V3 Mo3 40.05(7) 2_654 .
Mo4 V3 Mo3 70.875(17) 2_654 .
Mo4 V3 Mo3 77.54(2) . .
O21 V3 Mo3 121.345(18) . 2_654
O20 V3 Mo3 103.55(9) . 2_654
O20 V3 Mo3 40.53(9) 2_654 2_654
O8 V3 Mo3 40.05(7) . 2_654
O8 V3 Mo3 115.74(9) 2_654 2_654
Mo4 V3 Mo3 77.54(2) 2_654 2_654
Mo4 V3 Mo3 70.875(17) . 2_654
Mo3 V3 Mo3 117.31(4) . 2_654
O19 V4 O18 120.80(10) . .
O19 V4 O18 120.80(10) . 2_654
O18 V4 O18 118.39(19) . 2_654
O19 V4 O22 108.09(9) . 2_654
O18 V4 O22 80.41(12) . 2_654
O18 V4 O22 81.29(12) 2_654 2_654
O19 V4 O22 108.09(9) . .
O18 V4 O22 81.29(12) . .
O18 V4 O22 80.41(12) 2_654 .
O22 V4 O22 143.82(18) 2_654 .
O19 V4 Mo1 121.701(18) . 2_654
O18 V4 Mo1 39.79(8) . 2_654
O18 V4 Mo1 103.31(9) 2_654 2_654
O22 V4 Mo1 40.64(9) 2_654 2_654
O22 V4 Mo1 115.63(9) . 2_654
O19 V4 Mo1 121.701(18) . .
O18 V4 Mo1 103.31(9) . .
O18 V4 Mo1 39.79(8) 2_654 .
O22 V4 Mo1 115.63(9) 2_654 .
O22 V4 Mo1 40.64(9) . .
Mo1 V4 Mo1 116.60(4) 2_654 .
O19 V4 Mo2 121.790(18) . 2_654
O18 V4 Mo2 102.96(9) . 2_654
O18 V4 Mo2 40.20(7) 2_654 2_654
O22 V4 Mo2 41.12(9) 2_654 2_654
O22 V4 Mo2 115.23(9) . 2_654
Mo1 V4 Mo2 70.654(18) 2_654 2_654
Mo1 V4 Mo2 77.150(19) . 2_654
O19 V4 Mo2 121.790(18) . .
O18 V4 Mo2 40.20(7) . .
O18 V4 Mo2 102.96(9) 2_654 .
O22 V4 Mo2 115.23(9) 2_654 .
O22 V4 Mo2 41.12(9) . .
Mo1 V4 Mo2 77.150(19) 2_654 .
Mo1 V4 Mo2 70.654(18) . .
Mo2 V4 Mo2 116.42(4) 2_654 .
P1 O5 Mo4 125.78(14) . .
P1 O5 Mo3 125.59(14) . 2_654
Mo4 O5 Mo3 94.81(10) . 2_654
Mo2 O6 V1 152.70(18) . .
Mo1 O7 V1 153.95(16) . 2_654
V3 O8 Mo3 101.59(13) . 2_654
V3 O8 Mo4 100.03(12) . .
Mo3 O8 Mo4 122.24(15) 2_654 .
Mo4 O10 V2 153.14(18) . .
Mo3 O11 V2 154.09(17) . .
Mo3 O12 V1 126.19(16) . 2_654
Mo1 O13 V2 125.26(14) . .
Mo2 O14 V2 127.07(15) . .
Mo4 O16 V1 125.72(17) . .
P1 O17 Mo1 125.65(16) . .
P1 O17 Mo2 125.19(15) . .
Mo1 O17 Mo2 95.46(10) . .
V4 O18 Mo1 104.02(13) . 2_654
V4 O18 Mo2 103.62(12) . .
Mo1 O18 Mo2 140.81(16) 2_654 .
V4 O19 Ni1 180.000(2) . 1_565
V3 O20 Mo4 103.74(12) . .
V3 O20 Mo3 103.26(13) . .
Mo4 O20 Mo3 141.21(15) . .
V3 O21 Ni1 180.000(1) . .
V4 O22 Mo1 100.68(13) . .
V4 O22 Mo2 100.22(12) . .
Mo1 O22 Mo2 120.66(15) . .
C2 C1 C6 118.9(6) . .
C2 C1 C10 121.5(6) . .
C6 C1 C10 119.5(7) . .
C1 C2 C3 120.6(5) . .
C1 C2 C8 120.2(6) . .
C3 C2 C8 119.2(6) . .
C4 C3 C2 118.9(6) . .
C4 C3 C11 120.5(5) . .
C2 C3 C11 120.6(5) . .
C5 C4 C3 119.7(6) . .
C5 C4 C7 118.4(6) . .
C3 C4 C7 121.8(7) . .
C4 C5 C6 121.6(6) . .
C4 C5 H5A 119.2 . .
C6 C5 H5A 119.2 . .
C5 C6 C1 120.2(7) . .
C5 C6 C9 116.8(6) . .
C1 C6 C9 122.9(6) . .
C4 C7 H7A 109.5 . .
C4 C7 H7B 109.5 . .
H7A C7 H7B 109.5 . .
C4 C7 H7C 109.5 . .
H7A C7 H7C 109.5 . .
H7B C7 H7C 109.5 . .
C2 C8 H8A 109.5 . .
C2 C8 H8B 109.5 . .
H8A C8 H8B 109.5 . .
C2 C8 H8C 109.5 . .
H8A C8 H8C 109.5 . .
H8B C8 H8C 109.5 . .
C6 C9 H9A 109.5 . .
C6 C9 H9B 109.5 . .
H9A C9 H9B 109.5 . .
C6 C9 H9C 109.5 . .
H9A C9 H9C 109.5 . .
H9B C9 H9C 109.5 . .
N2 C10 C1 112.8(5) . .
N2 C10 H10A 109.0 . .
C1 C10 H10A 109.0 . .
N2 C10 H10B 109.0 . .
C1 C10 H10B 109.0 . .
H10A C10 H10B 107.8 . .
N3 C11 C3 112.2(5) . .
N3 C11 H11A 109.2 . .
C3 C11 H11A 109.2 . .
N3 C11 H11B 109.2 . .
C3 C11 H11B 109.2 . .
H11A C11 H11B 107.9 . .
N1 C12 C13 104.2(7) . .
N1 C12 H12A 127.9 . .
C13 C12 H12A 127.9 . .
N2 C13 C12 107.7(7) . .
N2 C13 H13A 126.2 . .
C12 C13 H13A 126.2 . .
N2 C14 N1 111.0(6) . .
N2 C14 H14A 124.5 . .
N1 C14 H14A 124.5 . .
C16 C15 N3 106.5(5) . .
C16 C15 H15A 126.8 . .
N3 C15 H15A 126.8 . .
C15 C16 N4 110.3(5) . .
C15 C16 H16A 124.9 . .
N4 C16 H16A 124.9 . .
N4 C17 N3 113.2(5) . .
N4 C17 H17A 123.4 . .
N3 C17 H17A 123.4 . .
C19 C18 N8 112.0(7) . .
C19 C18 H18A 124.0 . .
N8 C18 H18A 124.0 . .
C18 C19 N7 105.8(7) . .
C18 C19 H19A 127.1 . .
N7 C19 H19A 127.1 . .
N8 C20 N7 112.5(6) . .
N8 C20 H20A 123.7 . .
N7 C20 H20A 123.7 . .
C22 C21 C26 119.0(4) . .
C22 C21 C29 117.1(5) . .
C26 C21 C29 123.8(5) . .
C21 C22 C23 123.5(5) . .
C21 C22 H22A 118.2 . .
C23 C22 H22A 118.2 . .
C22 C23 C24 117.0(5) . .
C22 C23 C27 119.9(5) . .
C24 C23 C27 123.1(4) . .
C25 C24 C23 120.9(4) . .
C25 C24 C31 120.0(4) . .
C23 C24 C31 119.1(4) . .
C24 C25 C26 119.6(5) . .
C24 C25 C28 120.4(4) . .
C26 C25 C28 120.0(5) . .
C21 C26 C25 119.9(5) . .
C21 C26 C30 120.1(4) . .
C25 C26 C30 119.9(5) . .
C23 C27 H27A 109.5 . .
C23 C27 H27B 109.5 . .
H27A C27 H27B 109.5 . .
C23 C27 H27C 109.5 . .
H27A C27 H27C 109.5 . .
H27B C27 H27C 109.5 . .
C25 C28 H28A 109.5 . .
C25 C28 H28B 109.5 . .
H28A C28 H28B 109.5 . .
C25 C28 H28C 109.5 . .
H28A C28 H28C 109.5 . .
H28B C28 H28C 109.5 . .
C21 C29 H29A 109.5 . .
C21 C29 H29B 109.5 . .
H29A C29 H29B 109.5 . .
C21 C29 H29C 109.5 . .
H29A C29 H29C 109.5 . .
H29B C29 H29C 109.5 . .
N7 C30 C26 111.1(5) . .
N7 C30 H30A 109.4 . .
C26 C30 H30A 109.4 . .
N7 C30 H30B 109.4 . .
C26 C30 H30B 109.4 . .
H30A C30 H30B 108.0 . .
N6 C31 C24 112.4(4) . .
N6 C31 H31A 109.1 . .
C24 C31 H31A 109.1 . .
N6 C31 H31B 109.1 . .
C24 C31 H31B 109.1 . .
H31A C31 H31B 107.9 . .
C33 C32 N5 109.4(5) . .
C33 C32 H32A 125.3 . .
N5 C32 H32A 125.3 . .
C32 C33 N6 106.9(5) . .
C32 C33 H33A 126.5 . .
N6 C33 H33A 126.5 . .
N5 C34 N6 111.5(4) . .
N5 C34 H34A 124.3 . .
N6 C34 H34A 124.3 . .
C14 N1 C12 108.3(6) . .
C14 N2 C13 107.8(6) . .
C14 N2 C10 127.9(6) . .
C13 N2 C10 124.1(6) . .
C17 N3 C15 104.8(5) . .
C17 N3 C11 128.9(5) . .
C15 N3 C11 126.0(5) . .
C17 N4 C16 105.2(4) . .
C17 N4 Ni1 126.0(3) . .
C16 N4 Ni1 126.6(3) . .
C34 N5 C32 106.1(4) . .
C34 N5 Ni1 128.3(3) . .
C32 N5 Ni1 125.5(3) . .
C33 N6 C34 106.0(4) . .
C33 N6 C31 126.7(4) . .
C34 N6 C31 127.1(4) . .
C20 N7 C19 106.4(6) . .
C20 N7 C30 126.5(5) . .
C19 N7 C30 126.8(6) . .
C20 N8 C18 103.2(7) . .
H1WA O1W H1WB 117.9 . .
H2WA O2W H2WB 86.8(15) . .
H3WA O3W H3WB 98.3(16) . .
H4WA O4W H4WB 115.3 . .
H5WA O5W H5WB 95.6(15) . .

loop_
_geom_bond_atom_site_label_1
_geom_bond_atom_site_label_2
_geom_bond_distance
_geom_bond_site_symmetry_2
Mo1 O15 1.688(3) .
Mo1 O7 1.786(3) .
Mo1 O13 1.828(3) .
Mo1 O18 2.054(2) 2_654
Mo1 O22 2.064(3) .
Mo1 O17 2.434(3) .
Mo1 V4 3.1142(7) .
Mo2 O9 1.697(3) .
Mo2 O6 1.793(3) .
Mo2 O14 1.814(3) .
Mo2 O18 2.072(3) .
Mo2 O22 2.085(3) .
Mo2 O17 2.438(3) .
Mo2 V4 3.1197(7) .
Mo3 O4 1.700(3) .
Mo3 O12 1.798(3) .
Mo3 O11 1.800(3) .
Mo3 O8 2.049(2) 2_654
Mo3 O20 2.083(3) .
Mo3 O5 2.458(3) 2_654
Mo3 V3 3.1197(7) .
Mo4 O3 1.696(3) .
Mo4 O10 1.793(3) .
Mo4 O16 1.830(3) .
Mo4 O20 2.047(3) .
Mo4 O8 2.070(2) .
Mo4 O5 2.442(3) .
Mo4 V3 3.1012(7) .
P1 O5 1.534(3) 2_654
P1 O5 1.534(3) .
P1 O17 1.537(3) .
P1 O17 1.537(3) 2_654
Ni1 N4 2.081(4) .
Ni1 N4 2.081(4) 2_654
Ni1 N5 2.098(4) .
Ni1 N5 2.098(4) 2_654
Ni1 O19 2.106(4) 1_545
Ni1 O21 2.112(4) .
V1 O1 1.605(4) .
V1 O6 1.931(3) .
V1 O7 1.945(3) 2_654
V1 O16 1.954(3) .
V1 O12 1.971(3) 2_654
V2 O2 1.593(3) .
V2 O14 1.934(3) .
V2 O11 1.941(3) .
V2 O10 1.944(3) .
V2 O13 1.951(3) .
V3 O21 1.621(4) .
V3 O20 1.893(3) .
V3 O20 1.893(3) 2_654
V3 O8 1.976(3) .
V3 O8 1.976(3) 2_654
V3 Mo4 3.1012(7) 2_654
V3 Mo3 3.1197(7) 2_654
V4 O19 1.622(4) .
V4 O18 1.895(3) .
V4 O18 1.895(3) 2_654
V4 O22 1.981(2) 2_654
V4 O22 1.981(2) .
V4 Mo1 3.1142(7) 2_654
V4 Mo2 3.1197(7) 2_654
O5 Mo3 2.458(3) 2_654
O7 V1 1.945(3) 2_654
O8 Mo3 2.049(3) 2_654
O12 V1 1.971(3) 2_654
O18 Mo1 2.054(2) 2_654
O19 Ni1 2.106(4) 1_565
C1 C2 1.378(10) .
C1 C6 1.411(8) .
C1 C10 1.479(8) .
C2 C3 1.423(8) .
C2 C8 1.518(8) .
C3 C4 1.410(8) .
C3 C11 1.475(9) .
C4 C5 1.361(10) .
C4 C7 1.507(9) .
C5 C6 1.382(9) .
C5 H5A 0.9300 .
C6 C9 1.543(11) .
C7 H7A 0.9600 .
C7 H7B 0.9600 .
C7 H7C 0.9600 .
C8 H8A 0.9600 .
C8 H8B 0.9600 .
C8 H8C 0.9600 .
C9 H9A 0.9600 .
C9 H9B 0.9600 .
C9 H9C 0.9600 .
C10 N2 1.479(8) .
C10 H10A 0.9700 .
C10 H10B 0.9700 .
C11 N3 1.449(8) .
C11 H11A 0.9700 .
C11 H11B 0.9700 .
C12 N1 1.393(9) .
C12 C13 1.392(10) .
C12 H12A 0.9300 .
C13 N2 1.371(9) .
C13 H13A 0.9300 .
C14 N2 1.306(8) .
C14 N1 1.314(9) .
C14 H14A 0.9300 .
C15 C16 1.345(8) .
C15 N3 1.361(7) .
C15 H15A 0.9300 .
C16 N4 1.350(6) .
C16 H16A 0.9300 .
C17 N4 1.278(7) .
C17 N3 1.354(6) .
C17 H17A 0.9300 .
C18 C19 1.330(11) .
C18 N8 1.368(10) .
C18 H18A 0.9300 .
C19 N7 1.372(9) .
C19 H19A 0.9300 .
C20 N8 1.328(9) .
C20 N7 1.339(8) .
C20 H20A 0.9300 .
C21 C22 1.368(7) .
C21 C26 1.385(8) .
C21 C29 1.526(7) .
C22 C23 1.389(6) .
C22 H22A 0.9300 .
C23 C24 1.403(7) .
C23 C27 1.522(7) .
C24 C25 1.392(7) .
C24 C31 1.513(5) .
C25 C26 1.404(6) .
C25 C28 1.514(7) .
C26 C30 1.506(7) .
C27 H27A 0.9600 .
C27 H27B 0.9600 .
C27 H27C 0.9600 .
C28 H28A 0.9600 .
C28 H28B 0.9600 .
C28 H28C 0.9600 .
C29 H29A 0.9600 .
C29 H29B 0.9600 .
C29 H29C 0.9600 .
C30 N7 1.469(8) .
C30 H30A 0.9700 .
C30 H30B 0.9700 .
C31 N6 1.464(6) .
C31 H31A 0.9700 .
C31 H31B 0.9700 .
C32 C33 1.355(7) .
C32 N5 1.364(6) .
C32 H32A 0.9300 .
C33 N6 1.360(6) .
C33 H33A 0.9300 .
C34 N5 1.302(6) .
C34 N6 1.364(6) .
C34 H34A 0.9300 .
O1W H1WA 0.8187 .
O1W H1WB 0.8249 .
O2W H2WA 0.977(16) .
O2W H2WB 0.973(16) .
O3W H3WA 0.925(14) .
O3W H3WB 0.919(15) .
O4W H4WA 0.8325 .
O4W H4WB 0.8225 .
O5W H5WA 0.936(15) .
O5W H5WB 0.928(15) .
